data_4032602
loop_
_publ_author_name
'Datta, Ritabrata'
'Ghosh, Subrata'

_publ_section_title
;
 Total synthesis of the marine polyketide (-)-gracilioether F.
;
_journal_name_full 'The Journal of organic chemistry'
_journal_paper_doi 10.1021/acs.joc.7b01179
_journal_year 2017
_chemical_formula_moiety 'C14 H20 O4'
_chemical_formula_sum 'C14 H20 O4'
_chemical_formula_weight 252.3
_chemical_melting_point 413
_chemical_name_common Diol
_chemical_name_systematic Bislactone
_space_group_crystal_system orthorhombic
_space_group_IT_number 19
_space_group_name_Hall 'P 2ac 2ab'
_space_group_name_H-M_alt 'P 21 21 21'
_symmetry_space_group_name_Hall 'P 2ac 2ab'
_symmetry_space_group_name_H-M 'P 21 21 21'
_atom_sites_solution_hydrogens geom
_audit_creation_method SHELXL-2014/6
_cell_angle_alpha 90
_cell_angle_beta 90
_cell_angle_gamma 90
_cell_formula_units_Z 4
_cell_length_a 8.0176(9)
_cell_length_b 10.8219(13)
_cell_length_c 15.3565(18)
_cell_measurement_reflns_used 2846
_cell_measurement_temperature 293(2)
_cell_measurement_theta_max 20.47
_cell_measurement_theta_min 2.30
_cell_volume 1332.4(3)
_computing_cell_refinement 'Bruker SAINT'
_computing_data_collection 'Bruker APEX2'
_computing_data_reduction 'Bruker SAINT'
_computing_molecular_graphics 'Bruker SHELXTL'
_computing_publication_material 'Bruker SHELXTL'
_computing_structure_refinement 'SHELXL-2014/6 (Sheldrick, 2014)'
_computing_structure_solution 'SHELXS-97 (Sheldrick 2008)'
_diffrn_ambient_temperature 293(2)
_diffrn_measured_fraction_theta_full 0.818
_diffrn_measured_fraction_theta_max 0.999
_diffrn_measurement_device_type 'Bruker APEX-II CCD'
_diffrn_measurement_method '\f and \w scans'
_diffrn_radiation_type MoK\a
_diffrn_radiation_wavelength 0.71073
_diffrn_reflns_av_R_equivalents 0.0487
_diffrn_reflns_av_unetI/netI 0.0280
_diffrn_reflns_Laue_measured_fraction_full 0.818
_diffrn_reflns_Laue_measured_fraction_max 0.999
_diffrn_reflns_limit_h_max 8
_diffrn_reflns_limit_h_min -8
_diffrn_reflns_limit_k_max 12
_diffrn_reflns_limit_k_min -12
_diffrn_reflns_limit_l_max 17
_diffrn_reflns_limit_l_min -16
_diffrn_reflns_number 13843
_diffrn_reflns_point_group_measured_fraction_full 0.809
_diffrn_reflns_point_group_measured_fraction_max 0.998
_diffrn_reflns_theta_full 25.242
_diffrn_reflns_theta_max 23.475
_diffrn_reflns_theta_min 2.302
_exptl_absorpt_coefficient_mu 0.091
_exptl_absorpt_correction_T_max 0.987
_exptl_absorpt_correction_T_min 0.974
_exptl_absorpt_correction_type multi-scan
_exptl_crystal_colour colourless
_exptl_crystal_density_diffrn 1.258
_exptl_crystal_description block
_exptl_crystal_F_000 585
_exptl_crystal_size_max 0.200
_exptl_crystal_size_mid 0.200
_exptl_crystal_size_min 0.100
_refine_diff_density_max 0.086
_refine_diff_density_min -0.128
_refine_diff_density_rms 0.026
_refine_ls_abs_structure_details
;
 Flack x determined using 670 quotients [(I+)-(I-)]/[(I+)+(I-)]
 (Parsons, Flack and Wagner, Acta Cryst. B69 (2013) 249-259).
;
_refine_ls_abs_structure_Flack -0.5(6)
_refine_ls_extinction_method none
_refine_ls_goodness_of_fit_ref 1.046
_refine_ls_hydrogen_treatment constr
_refine_ls_matrix_type full
_refine_ls_number_parameters 167
_refine_ls_number_reflns 1953
_refine_ls_number_restraints 0
_refine_ls_restrained_S_all 1.046
_refine_ls_R_factor_all 0.0388
_refine_ls_R_factor_gt 0.0314
_refine_ls_shift/su_max 0.000
_refine_ls_shift/su_mean 0.000
_refine_ls_structure_factor_coef Fsqd
_refine_ls_weighting_details 'w=1/[\s^2^(Fo^2^)+(0.0355P)^2^+0.1244P] where P=(Fo^2^+2Fc^2^)/3'
_refine_ls_weighting_scheme calc
_refine_ls_wR_factor_gt 0.0686
_refine_ls_wR_factor_ref 0.0725
_reflns_Friedel_coverage 0.695
_reflns_Friedel_fraction_full 0.797
_reflns_Friedel_fraction_max 0.996
_reflns_number_gt 1725
_reflns_number_total 1953
_reflns_threshold_expression 'I > 2\s(I)'
_cod_data_source_file jo7b01179_si_002.cif
_cod_data_source_block RBD_diol_0m
_cod_depositor_comments
;
The following automatic conversions were performed:

'_chemical_melting_point' value '413K' was changed to '413' - the
value should be numeric and without a unit designator.

Automatic conversion script
Id: cif_fix_values 4973 2017-02-22 13:04:09Z antanas 
;
_cod_database_code 4032602
_shelx_space_group_comment
;
The symmetry employed for this shelxl refinement is uniquely defined
by the following loop, which should always be used as a source of
symmetry information in preference to the above space-group names.
They are only intended as comments.
;
_shelxl_version_number 2014/6

loop_
_space_group_symop_operation_xyz
'x, y, z'
'-x+1/2, -y, z+1/2'
'-x, y+1/2, -z+1/2'
'x+1/2, -y+1/2, -z'

loop_
_atom_site_label
_atom_site_type_symbol
_atom_site_fract_x
_atom_site_fract_y
_atom_site_fract_z
_atom_site_U_iso_or_equiv
_atom_site_adp_type
_atom_site_occupancy
_atom_site_site_symmetry_order
_atom_site_calc_flag
_atom_site_refinement_flags_posn
_atom_site_refinement_flags_adp
C5 C 0.0489(3) 0.4709(2) 0.81170(16) 0.0348(6) Uani 1 1 d . .
C4 C 0.1968(3) 0.4008(3) 0.77537(17) 0.0393(7) Uani 1 1 d . .
H4A H 0.2538 0.4496 0.7316 0.047 Uiso 1 1 calc R U
H4B H 0.1611 0.3236 0.7493 0.047 Uiso 1 1 calc R U
C2 C 0.2987(3) 0.4993(2) 0.90373(17) 0.0361(7) Uani 1 1 d . .
H2 H 0.3723 0.5564 0.8726 0.043 Uiso 1 1 calc R U
C3 C 0.3101(3) 0.3769(3) 0.85252(17) 0.0369(7) Uani 1 1 d . .
H3 H 0.2610 0.3110 0.8880 0.044 Uiso 1 1 calc R U
C1 C 0.1184(3) 0.5502(2) 0.88775(16) 0.0326(6) Uani 1 1 d . .
H1 H 0.1246 0.6369 0.8696 0.039 Uiso 1 1 calc R U
C6 C 0.4886(4) 0.3411(3) 0.8299(2) 0.0534(8) Uani 1 1 d . .
H6A H 0.5364 0.4052 0.7935 0.064 Uiso 1 1 calc R U
H6B H 0.5533 0.3374 0.8831 0.064 Uiso 1 1 calc R U
C7 C 0.5041(4) 0.2185(3) 0.7830(2) 0.0670(10) Uani 1 1 d . .
H7A H 0.4453 0.2225 0.7286 0.100 Uiso 1 1 calc R U
H7B H 0.4573 0.1542 0.8184 0.100 Uiso 1 1 calc R U
H7C H 0.6197 0.2011 0.7722 0.100 Uiso 1 1 calc R U
O4 O 0.2851(3) 0.40866(19) 1.05157(13) 0.0543(6) Uani 1 1 d . .
H4 H 0.3050 0.3373 1.0369 0.082 Uiso 1 1 calc R U
C8 C 0.3696(4) 0.4919(3) 0.99450(19) 0.0482(7) Uani 1 1 d . .
H8A H 0.4856 0.4670 0.9905 0.058 Uiso 1 1 calc R U
H8B H 0.3669 0.5739 1.0201 0.058 Uiso 1 1 calc R U
C10 C -0.0178(3) 0.5355(2) 0.95889(16) 0.0336(6) Uani 1 1 d . .
O3 O 0.0277(2) 0.55009(17) 1.04701(11) 0.0419(5) Uani 1 1 d . .
H3A H 0.0995 0.4992 1.0596 0.063 Uiso 1 1 calc R U
C11 C -0.1557(4) 0.6234(2) 0.94509(18) 0.0392(7) Uani 1 1 d . .
C12 C -0.2675(4) 0.6936(3) 0.9376(2) 0.0499(8) Uani 1 1 d . .
H12 H -0.3556 0.7489 0.9317 0.060 Uiso 1 1 calc R U
O1 O -0.0557(2) 0.37627(15) 0.85708(11) 0.0365(5) Uani 1 1 d . .
C14 C -0.0847(3) 0.4063(2) 0.93925(17) 0.0333(6) Uani 1 1 d . .
O2 O -0.1552(3) 0.33853(17) 0.98909(12) 0.0477(5) Uani 1 1 d . .
C15 C -0.0588(4) 0.5348(3) 0.74510(18) 0.0494(8) Uani 1 1 d . .
H15A H 0.0081 0.5964 0.7153 0.059 Uiso 1 1 calc R U
H15B H -0.1478 0.5779 0.7752 0.059 Uiso 1 1 calc R U
C16 C -0.1358(4) 0.4495(4) 0.67749(19) 0.0640(10) Uani 1 1 d . .
H16A H -0.2025 0.3881 0.7062 0.096 Uiso 1 1 calc R U
H16B H -0.0489 0.4097 0.6449 0.096 Uiso 1 1 calc R U
H16C H -0.2047 0.4968 0.6387 0.096 Uiso 1 1 calc R U

loop_
_atom_site_aniso_label
_atom_site_aniso_U_11
_atom_site_aniso_U_22
_atom_site_aniso_U_33
_atom_site_aniso_U_23
_atom_site_aniso_U_13
_atom_site_aniso_U_12
C5 0.0340(15) 0.0364(15) 0.0339(14) 0.0041(12) 0.0034(12) -0.0040(13)
C4 0.0426(16) 0.0404(16) 0.0349(15) 0.0000(13) 0.0037(13) 0.0021(14)
C2 0.0306(15) 0.0296(15) 0.0482(16) 0.0006(13) 0.0032(13) -0.0022(12)
C3 0.0337(15) 0.0344(16) 0.0427(16) -0.0025(13) 0.0020(12) 0.0026(13)
C1 0.0359(15) 0.0257(13) 0.0364(15) 0.0040(11) 0.0040(12) -0.0015(12)
C6 0.0391(18) 0.059(2) 0.062(2) -0.0117(16) 0.0038(15) 0.0063(16)
C7 0.057(2) 0.073(2) 0.070(2) -0.0200(19) -0.0021(18) 0.0244(18)
O4 0.0751(14) 0.0440(12) 0.0439(11) 0.0002(11) -0.0017(11) 0.0175(11)
C8 0.0436(17) 0.0455(17) 0.0555(18) -0.0103(16) -0.0087(16) 0.0043(15)
C10 0.0348(15) 0.0300(14) 0.0359(14) -0.0011(12) 0.0013(12) -0.0002(12)
O3 0.0461(12) 0.0420(12) 0.0376(10) -0.0052(9) -0.0010(10) -0.0005(9)
C11 0.0409(17) 0.0320(15) 0.0448(17) -0.0024(13) 0.0049(14) -0.0007(14)
C12 0.0457(19) 0.0416(18) 0.062(2) -0.0042(16) 0.0014(16) 0.0089(15)
O1 0.0401(11) 0.0341(11) 0.0353(10) -0.0023(8) 0.0015(8) -0.0065(9)
C14 0.0318(15) 0.0302(14) 0.0378(16) 0.0011(13) 0.0003(12) -0.0005(12)
O2 0.0589(14) 0.0378(11) 0.0464(12) 0.0065(10) 0.0084(10) -0.0142(10)
C15 0.0483(18) 0.058(2) 0.0417(16) 0.0079(15) -0.0007(15) 0.0104(16)
C16 0.054(2) 0.099(3) 0.0393(18) 0.0007(18) -0.0065(16) 0.008(2)

loop_
_atom_type_symbol
_atom_type_description
_atom_type_scat_dispersion_real
_atom_type_scat_dispersion_imag
_atom_type_scat_source
C C 0.0033 0.0016 'International Tables Vol C Tables 4.2.6.8 and 6.1.1.4'
H H 0.0000 0.0000 'International Tables Vol C Tables 4.2.6.8 and 6.1.1.4'
O O 0.0106 0.0060 'International Tables Vol C Tables 4.2.6.8 and 6.1.1.4'

loop_
_geom_angle_atom_site_label_1
_geom_angle_atom_site_label_2
_geom_angle_atom_site_label_3
_geom_angle
O1 C5 C15 108.0(2)
O1 C5 C4 105.6(2)
C15 C5 C4 115.4(2)
O1 C5 C1 103.24(18)
C15 C5 C1 117.5(2)
C4 C5 C1 105.9(2)
C5 C4 C3 105.5(2)
C8 C2 C3 113.8(2)
C8 C2 C1 120.8(2)
C3 C2 C1 106.1(2)
C4 C3 C6 115.4(2)
C4 C3 C2 102.5(2)
C6 C3 C2 113.0(2)
C5 C1 C10 102.7(2)
C5 C1 C2 104.7(2)
C10 C1 C2 120.2(2)
C7 C6 C3 114.1(3)
O4 C8 C2 114.9(2)
O3 C10 C11 105.1(2)
O3 C10 C14 112.5(2)
C11 C10 C14 107.4(2)
O3 C10 C1 118.8(2)
C11 C10 C1 111.1(2)
C14 C10 C1 101.6(2)
C12 C11 C10 177.3(3)
C14 O1 C5 112.02(19)
O2 C14 O1 122.7(2)
O2 C14 C10 126.7(2)
O1 C14 C10 110.5(2)
C5 C15 C16 114.7(2)

loop_
_geom_bond_atom_site_label_1
_geom_bond_atom_site_label_2
_geom_bond_distance
C5 O1 1.496(3)
C5 C15 1.507(4)
C5 C4 1.514(4)
C5 C1 1.553(3)
C4 C3 1.515(4)
C2 C8 1.508(4)
C2 C3 1.543(4)
C2 C1 1.567(4)
C3 C6 1.523(4)
C1 C10 1.553(3)
C6 C7 1.515(4)
O4 C8 1.428(4)
C10 O3 1.410(3)
C10 C11 1.473(4)
C10 C14 1.528(4)
C11 C12 1.181(4)
O1 C14 1.324(3)
C14 O2 1.201(3)
C15 C16 1.520(4)
